data_2230472
loop_
_publ_author_name
'Song, Xiu-Mei'
'Wang, Ning'
'Wang, Zhao-Yang'
'Feng, Zong-Cai'

_publ_section_title
;
 3-Chloro-4-dimethylamino-5-[(1<i>R</i>,2<i>S</i>,5<i>R</i>)-2-isopropyl-5-methylcyclohexyloxy]furan-2(5<i>H</i>)-one
;
_journal_coeditor_code SI2350
_journal_issue 6
_journal_name_full 'Acta Crystallographica Section E'
_journal_page_first o1485
_journal_page_last o1486
_journal_paper_doi 10.1107/S1600536811015583
_journal_volume 67
_journal_year 2011
_chemical_formula_iupac 'C16 H26 Cl N O3'
_chemical_formula_moiety 'C16 H26 Cl N O3'
_chemical_formula_sum 'C16 H26 Cl N O3'
_chemical_formula_weight 315.83
_chemical_name_systematic
;
3-Chloro-4-dimethylamino-5-[(1<i>R</i>,2<i>S</i>,5<i>R</i>)-2-isopropyl-
5-methylcyclohexyloxy]furan-2(5<i>H</i>)-one
;
_space_group_IT_number 19
_symmetry_cell_setting orthorhombic
_symmetry_space_group_name_Hall 'P 2ac 2ab'
_symmetry_space_group_name_H-M 'P 21 21 21'
_atom_sites_solution_hydrogens geom
_atom_sites_solution_primary direct
_atom_sites_solution_secondary difmap
_audit_creation_method SHELXL-97
_cell_angle_alpha 90.00
_cell_angle_beta 90.00
_cell_angle_gamma 90.00
_cell_formula_units_Z 4
_cell_length_a 7.5438(5)
_cell_length_b 8.1631(5)
_cell_length_c 28.5953(17)
_cell_measurement_reflns_used 3099
_cell_measurement_temperature 296(2)
_cell_measurement_theta_max 20.54
_cell_measurement_theta_min 2.79
_cell_volume 1760.92(19)
_computing_cell_refinement 'SAINT (Bruker, 2004)'
_computing_data_collection 'APEX2 (Bruker, 2004)'
_computing_data_reduction 'SAINT (Bruker, 2004)'
_computing_molecular_graphics 'SHELXTL (Sheldrick, 2008)'
_computing_publication_material 'SHELXL97 (Sheldrick, 2008)'
_computing_structure_refinement 'SHELXL97 (Sheldrick, 2008)'
_computing_structure_solution 'SHELXS97 (Sheldrick, 2008)'
_diffrn_ambient_temperature 296(2)
_diffrn_measured_fraction_theta_full 0.997
_diffrn_measured_fraction_theta_max 0.997
_diffrn_measurement_device_type 'Bruker APEXII area-detector'
_diffrn_measurement_method '\f and \w'
_diffrn_radiation_monochromator graphite
_diffrn_radiation_source 'fine-focus sealed tube'
_diffrn_radiation_type MoK\a
_diffrn_radiation_wavelength 0.71073
_diffrn_reflns_av_R_equivalents 0.0492
_diffrn_reflns_av_sigmaI/netI 0.0568
_diffrn_reflns_limit_h_max 7
_diffrn_reflns_limit_h_min -8
_diffrn_reflns_limit_k_max 6
_diffrn_reflns_limit_k_min -9
_diffrn_reflns_limit_l_max 34
_diffrn_reflns_limit_l_min -23
_diffrn_reflns_number 9112
_diffrn_reflns_theta_full 25.18
_diffrn_reflns_theta_max 25.18
_diffrn_reflns_theta_min 1.42
_diffrn_standards_decay_% 0
_diffrn_standards_interval_count 0
_diffrn_standards_interval_time 0
_diffrn_standards_number 0
_exptl_absorpt_coefficient_mu 0.226
_exptl_absorpt_correction_T_max 0.9583
_exptl_absorpt_correction_T_min 0.9498
_exptl_absorpt_correction_type multi-scan
_exptl_absorpt_process_details '(SADABS; Sheldrick, 1996)'
_exptl_crystal_colour colourless
_exptl_crystal_density_diffrn 1.191
_exptl_crystal_density_method 'not measured'
_exptl_crystal_description block
_exptl_crystal_F_000 680
_exptl_crystal_size_max 0.23
_exptl_crystal_size_mid 0.22
_exptl_crystal_size_min 0.19
_refine_diff_density_max 0.150
_refine_diff_density_min -0.138
_refine_ls_abs_structure_details 'Flack (1983), 1066 Friedel pairs'
_refine_ls_abs_structure_Flack -0.05(9)
_refine_ls_extinction_coef 0.016(2)
_refine_ls_extinction_expression Fc^*^=kFc[1+0.001xFc^2^\l^3^/sin(2\q)]^-1/4^
_refine_ls_extinction_method 'SHELXL97 (Sheldrick, 2008)'
_refine_ls_goodness_of_fit_ref 1.022
_refine_ls_hydrogen_treatment constr
_refine_ls_matrix_type full
_refine_ls_number_parameters 196
_refine_ls_number_reflns 2922
_refine_ls_number_restraints 0
_refine_ls_restrained_S_all 1.022
_refine_ls_R_factor_all 0.0787
_refine_ls_R_factor_gt 0.0468
_refine_ls_shift/su_max 0.000
_refine_ls_shift/su_mean 0.000
_refine_ls_structure_factor_coef Fsqd
_refine_ls_weighting_details 'w=1/[\s^2^(Fo^2^)+(0.0550P)^2^] where P=(Fo^2^+2Fc^2^)/3'
_refine_ls_weighting_scheme calc
_refine_ls_wR_factor_gt 0.1022
_refine_ls_wR_factor_ref 0.1174
_reflns_number_gt 1951
_reflns_number_total 2922
_reflns_threshold_expression I>2\s(I)
_cod_data_source_file si2350.cif
_cod_data_source_block I
_cod_database_code 2230472
_cod_database_fobs_code 2230472

loop_
_symmetry_equiv_pos_as_xyz
'x, y, z'
'-x+1/2, -y, z+1/2'
'-x, y+1/2, -z+1/2'
'x+1/2, -y+1/2, -z'

loop_
_atom_site_type_symbol
_atom_site_label
_atom_site_fract_x
_atom_site_fract_y
_atom_site_fract_z
_atom_site_U_iso_or_equiv
_atom_site_adp_type
_atom_site_calc_flag
_atom_site_refinement_flags
_atom_site_occupancy
_atom_site_symmetry_multiplicity
_atom_site_disorder_assembly
_atom_site_disorder_group
C C1 0.4580(5) 0.8674(4) 0.45480(10) 0.0785(11) Uani d . 1 1 . .
H H1A 0.3934 0.7827 0.4714 0.094 Uiso calc R 1 1 . .
H H1B 0.5740 0.8773 0.4691 0.094 Uiso calc R 1 1 . .
C C2 0.4806(4) 0.8152(4) 0.40327(9) 0.0628(9) Uani d . 1 1 . .
H H2 0.5491 0.9020 0.3880 0.075 Uiso calc R 1 1 . .
C C3 0.2995(4) 0.8133(3) 0.37990(9) 0.0525(8) Uani d . 1 1 . .
H H3 0.2272 0.7270 0.3942 0.063 Uiso calc R 1 1 . .
C C4 0.2051(5) 0.9754(3) 0.38525(9) 0.0701(10) Uani d . 1 1 . .
H H4A 0.0895 0.9685 0.3705 0.084 Uiso calc R 1 1 . .
H H4B 0.2724 1.0599 0.3693 0.084 Uiso calc R 1 1 . .
C C5 0.1815(6) 1.0237(4) 0.43669(11) 0.0804(11) Uani d . 1 1 . .
H H5 0.1112 0.9379 0.4519 0.096 Uiso calc R 1 1 . .
C C6 0.3610(7) 1.0271(4) 0.45991(11) 0.0893(12) Uani d . 1 1 . .
H H6A 0.4316 1.1140 0.4462 0.107 Uiso calc R 1 1 . .
H H6B 0.3462 1.0514 0.4929 0.107 Uiso calc R 1 1 . .
C C7 0.0799(7) 1.1841(5) 0.44127(12) 0.1207(16) Uani d . 1 1 . .
H H7A 0.0713 1.2137 0.4737 0.181 Uiso calc R 1 1 . .
H H7B -0.0369 1.1710 0.4285 0.181 Uiso calc R 1 1 . .
H H7C 0.1413 1.2688 0.4245 0.181 Uiso calc R 1 1 . .
C C8 0.5869(5) 0.6562(4) 0.39706(11) 0.0718(10) Uani d . 1 1 . .
H H8 0.5775 0.6257 0.3640 0.086 Uiso calc R 1 1 . .
C C9 0.5161(5) 0.5122(4) 0.42518(12) 0.0989(14) Uani d . 1 1 . .
H H9A 0.5293 0.5345 0.4580 0.148 Uiso calc R 1 1 . .
H H9B 0.5814 0.4151 0.4173 0.148 Uiso calc R 1 1 . .
H H9C 0.3930 0.4960 0.4181 0.148 Uiso calc R 1 1 . .
C C10 0.7855(5) 0.6823(6) 0.40726(13) 0.1098(14) Uani d . 1 1 . .
H H10A 0.8276 0.7752 0.3899 0.165 Uiso calc R 1 1 . .
H H10B 0.8507 0.5865 0.3981 0.165 Uiso calc R 1 1 . .
H H10C 0.8019 0.7016 0.4401 0.165 Uiso calc R 1 1 . .
C C11 0.2476(5) 0.4116(4) 0.31317(11) 0.0793(11) Uani d . 1 1 . .
H H11A 0.3620 0.3966 0.3272 0.119 Uiso calc R 1 1 . .
H H11B 0.1923 0.3069 0.3087 0.119 Uiso calc R 1 1 . .
H H11C 0.1751 0.4777 0.3333 0.119 Uiso calc R 1 1 . .
C C12 0.3298(6) 0.3891(4) 0.23027(11) 0.0928(12) Uani d . 1 1 . .
H H12A 0.2355 0.3726 0.2082 0.139 Uiso calc R 1 1 . .
H H12B 0.3670 0.2853 0.2426 0.139 Uiso calc R 1 1 . .
H H12C 0.4280 0.4411 0.2149 0.139 Uiso calc R 1 1 . .
C C13 0.2303(4) 0.6503(3) 0.26159(9) 0.0495(7) Uani d . 1 1 . .
C C14 0.2256(4) 0.7458(3) 0.22286(9) 0.0530(8) Uani d . 1 1 . .
C C15 0.1758(4) 0.9092(4) 0.23489(11) 0.0588(8) Uani d . 1 1 . .
C C16 0.1844(4) 0.7605(3) 0.30258(10) 0.0529(8) Uani d . 1 1 . .
H H16 0.0818 0.7180 0.3198 0.063 Uiso calc R 1 1 . .
Cl Cl1 0.26385(14) 0.70164(12) 0.16516(3) 0.0940(4) Uani d . 1 1 . .
N N1 0.2678(3) 0.4928(3) 0.26825(8) 0.0609(7) Uani d . 1 1 . .
O O1 0.3317(3) 0.7719(2) 0.33142(6) 0.0524(5) Uani d . 1 1 . .
O O2 0.1456(3) 0.9169(2) 0.28218(6) 0.0627(6) Uani d . 1 1 . .
O O3 0.1584(3) 1.0295(3) 0.21086(7) 0.0817(7) Uani d . 1 1 . .

loop_
_atom_site_aniso_label
_atom_site_aniso_U_11
_atom_site_aniso_U_22
_atom_site_aniso_U_33
_atom_site_aniso_U_12
_atom_site_aniso_U_13
_atom_site_aniso_U_23
C1 0.098(3) 0.095(3) 0.0424(19) -0.022(2) -0.0045(19) -0.0019(18)
C2 0.075(3) 0.077(2) 0.0371(18) -0.022(2) -0.0020(17) 0.0055(15)
C3 0.062(2) 0.0594(16) 0.0362(16) -0.0128(16) 0.0064(15) -0.0012(12)
C4 0.095(3) 0.0667(18) 0.0485(18) -0.0030(19) 0.0067(19) -0.0073(14)
C5 0.116(4) 0.075(2) 0.050(2) 0.001(2) 0.010(2) -0.0140(16)
C6 0.137(4) 0.086(2) 0.045(2) -0.017(3) 0.002(2) -0.0115(18)
C7 0.174(4) 0.106(3) 0.082(3) 0.036(3) 0.010(3) -0.038(2)
C8 0.070(3) 0.093(3) 0.053(2) -0.005(2) -0.0094(19) 0.0014(18)
C9 0.118(4) 0.096(3) 0.083(3) 0.003(3) -0.010(3) 0.025(2)
C10 0.069(3) 0.178(4) 0.083(3) -0.002(3) -0.016(2) 0.003(3)
C11 0.090(3) 0.0654(17) 0.082(2) 0.004(2) -0.013(2) 0.0145(17)
C12 0.101(3) 0.078(2) 0.099(3) 0.025(2) -0.005(2) -0.029(2)
C13 0.047(2) 0.0554(16) 0.0464(16) -0.0003(15) -0.0049(16) -0.0037(14)
C14 0.052(2) 0.0640(17) 0.0426(18) -0.0003(15) -0.0025(15) -0.0071(14)
C15 0.052(2) 0.0674(19) 0.057(2) -0.0010(17) -0.0063(18) 0.0047(17)
C16 0.057(2) 0.0535(16) 0.0482(17) -0.0012(15) -0.0009(17) -0.0027(14)
Cl1 0.1203(10) 0.1131(7) 0.0485(5) 0.0028(6) 0.0062(5) -0.0091(4)
N1 0.065(2) 0.0527(13) 0.0646(16) 0.0081(13) -0.0033(15) -0.0077(12)
O1 0.0491(14) 0.0721(11) 0.0360(10) -0.0039(10) -0.0030(10) -0.0042(9)
O2 0.0772(17) 0.0524(11) 0.0586(14) 0.0124(11) -0.0053(12) -0.0035(10)
O3 0.0903(19) 0.0725(13) 0.0823(16) 0.0021(13) -0.0102(15) 0.0247(12)

loop_
_atom_type_symbol
_atom_type_description
_atom_type_scat_dispersion_real
_atom_type_scat_dispersion_imag
_atom_type_scat_source
C C 0.0033 0.0016 'International Tables Vol C Tables 4.2.6.8 and 6.1.1.4'
H H 0.0000 0.0000 'International Tables Vol C Tables 4.2.6.8 and 6.1.1.4'
N N 0.0061 0.0033 'International Tables Vol C Tables 4.2.6.8 and 6.1.1.4'
O O 0.0106 0.0060 'International Tables Vol C Tables 4.2.6.8 and 6.1.1.4'
Cl Cl 0.1484 0.1585 'International Tables Vol C Tables 4.2.6.8 and 6.1.1.4'

loop_
_geom_angle_atom_site_label_1
_geom_angle_atom_site_label_2
_geom_angle_atom_site_label_3
_geom_angle_site_symmetry_1
_geom_angle_site_symmetry_3
_geom_angle
_geom_angle_publ_flag
C6 C1 C2 . . 112.7(3) ?
C6 C1 H1A . . 109.0 ?
C2 C1 H1A . . 109.0 ?
C6 C1 H1B . . 109.0 ?
C2 C1 H1B . . 109.0 ?
H1A C1 H1B . . 107.8 ?
C3 C2 C8 . . 114.2(3) ?
C3 C2 C1 . . 108.8(3) ?
C8 C2 C1 . . 113.7(3) ?
C3 C2 H2 . . 106.5 ?
C8 C2 H2 . . 106.5 ?
C1 C2 H2 . . 106.5 ?
O1 C3 C4 . . 112.3(2) ?
O1 C3 C2 . . 105.8(2) ?
C4 C3 C2 . . 111.7(3) ?
O1 C3 H3 . . 109.0 ?
C4 C3 H3 . . 109.0 ?
C2 C3 H3 . . 109.0 ?
C3 C4 C5 . . 112.1(2) ?
C3 C4 H4A . . 109.2 ?
C5 C4 H4A . . 109.2 ?
C3 C4 H4B . . 109.2 ?
C5 C4 H4B . . 109.2 ?
H4A C4 H4B . . 107.9 ?
C6 C5 C7 . . 113.5(3) ?
C6 C5 C4 . . 108.8(3) ?
C7 C5 C4 . . 111.2(3) ?
C6 C5 H5 . . 107.7 ?
C7 C5 H5 . . 107.7 ?
C4 C5 H5 . . 107.7 ?
C1 C6 C5 . . 112.2(3) ?
C1 C6 H6A . . 109.2 ?
C5 C6 H6A . . 109.2 ?
C1 C6 H6B . . 109.2 ?
C5 C6 H6B . . 109.2 ?
H6A C6 H6B . . 107.9 ?
C5 C7 H7A . . 109.5 ?
C5 C7 H7B . . 109.5 ?
H7A C7 H7B . . 109.5 ?
C5 C7 H7C . . 109.5 ?
H7A C7 H7C . . 109.5 ?
H7B C7 H7C . . 109.5 ?
C9 C8 C2 . . 114.1(3) ?
C9 C8 C10 . . 110.4(3) ?
C2 C8 C10 . . 111.6(3) ?
C9 C8 H8 . . 106.8 ?
C2 C8 H8 . . 106.8 ?
C10 C8 H8 . . 106.8 ?
C8 C9 H9A . . 109.5 ?
C8 C9 H9B . . 109.5 ?
H9A C9 H9B . . 109.5 ?
C8 C9 H9C . . 109.5 ?
H9A C9 H9C . . 109.5 ?
H9B C9 H9C . . 109.5 ?
C8 C10 H10A . . 109.5 ?
C8 C10 H10B . . 109.5 ?
H10A C10 H10B . . 109.5 ?
C8 C10 H10C . . 109.5 ?
H10A C10 H10C . . 109.5 ?
H10B C10 H10C . . 109.5 ?
N1 C11 H11A . . 109.5 ?
N1 C11 H11B . . 109.5 ?
H11A C11 H11B . . 109.5 ?
N1 C11 H11C . . 109.5 ?
H11A C11 H11C . . 109.5 ?
H11B C11 H11C . . 109.5 ?
N1 C12 H12A . . 109.5 ?
N1 C12 H12B . . 109.5 ?
H12A C12 H12B . . 109.5 ?
N1 C12 H12C . . 109.5 ?
H12A C12 H12C . . 109.5 ?
H12B C12 H12C . . 109.5 ?
N1 C13 C14 . . 132.7(3) ?
N1 C13 C16 . . 120.7(2) ?
C14 C13 C16 . . 106.5(2) ?
C13 C14 C15 . . 110.3(2) ?
C13 C14 Cl1 . . 131.5(2) ?
C15 C14 Cl1 . . 118.2(2) ?
O3 C15 O2 . . 120.4(3) ?
O3 C15 C14 . . 130.7(3) ?
O2 C15 C14 . . 108.9(2) ?
O1 C16 O2 . . 110.2(2) ?
O1 C16 C13 . . 108.4(2) ?
O2 C16 C13 . . 105.1(2) ?
O1 C16 H16 . . 111.0 ?
O2 C16 H16 . . 111.0 ?
C13 C16 H16 . . 111.0 ?
C13 N1 C11 . . 123.0(2) ?
C13 N1 C12 . . 121.6(3) ?
C11 N1 C12 . . 115.4(2) ?
C16 O1 C3 . . 116.8(2) ?
C15 O2 C16 . . 109.0(2) ?

loop_
_geom_bond_atom_site_label_1
_geom_bond_atom_site_label_2
_geom_bond_site_symmetry_2
_geom_bond_distance
_geom_bond_publ_flag
C1 C6 . 1.502(5) ?
C1 C2 . 1.544(4) ?
C1 H1A . 0.9700 ?
C1 H1B . 0.9700 ?
C2 C3 . 1.521(4) ?
C2 C8 . 1.536(5) ?
C2 H2 . 0.9800 ?
C3 O1 . 1.447(3) ?
C3 C4 . 1.511(4) ?
C3 H3 . 0.9800 ?
C4 C5 . 1.533(4) ?
C4 H4A . 0.9700 ?
C4 H4B . 0.9700 ?
C5 C6 . 1.509(6) ?
C5 C7 . 1.523(5) ?
C5 H5 . 0.9800 ?
C6 H6A . 0.9700 ?
C6 H6B . 0.9700 ?
C7 H7A . 0.9600 ?
C7 H7B . 0.9600 ?
C7 H7C . 0.9600 ?
C8 C9 . 1.521(4) ?
C8 C10 . 1.541(5) ?
C8 H8 . 0.9800 ?
C9 H9A . 0.9600 ?
C9 H9B . 0.9600 ?
C9 H9C . 0.9600 ?
C10 H10A . 0.9600 ?
C10 H10B . 0.9600 ?
C10 H10C . 0.9600 ?
C11 N1 . 1.453(3) ?
C11 H11A . 0.9600 ?
C11 H11B . 0.9600 ?
C11 H11C . 0.9600 ?
C12 N1 . 1.454(4) ?
C12 H12A . 0.9600 ?
C12 H12B . 0.9600 ?
C12 H12C . 0.9600 ?
C13 N1 . 1.331(3) ?
C13 C14 . 1.354(3) ?
C13 C16 . 1.518(4) ?
C14 C15 . 1.428(4) ?
C14 Cl1 . 1.713(3) ?
C15 O3 . 1.205(3) ?
C15 O2 . 1.373(3) ?
C16 O1 . 1.387(3) ?
C16 O2 . 1.434(3) ?
C16 H16 . 0.9800 ?

loop_
_cod_related_entry_id
_cod_related_entry_database
_cod_related_entry_code
1 ChemSpider 30656736
